data_7110001
loop_
_publ_author_name
'Jinhai Shen'
'Guolin Cheng'
'Xiuling Cui'

_publ_section_title
;
 'One pot' regiospecific synthesis of polysubstituted pyrroles from
 benzylamines and ynones under metal free conditions
;
_journal_name_full Chem.Commun.
_journal_page_first 10641
_journal_paper_doi 10.1039/c3cc43844a
_journal_volume 49
_journal_year 2013
_chemical_formula_sum 'C20 H15 N S'
_chemical_formula_weight 301.39
_chemical_name_systematic
; 
 ? 
;
_space_group_IT_number 4
_symmetry_space_group_name_Hall 'P 2yb'
_symmetry_space_group_name_H-M 'P 1 21 1'
_atom_sites_solution_hydrogens geom
_atom_sites_solution_primary direct
_atom_sites_solution_secondary difmap
_audit_creation_method SHELXL-97
_cell_angle_alpha 90.00
_cell_angle_beta 99.353(6)
_cell_angle_gamma 90.00
_cell_formula_units_Z 2
_cell_length_a 6.1065(4)
_cell_length_b 7.7764(6)
_cell_length_c 16.7309(10)
_cell_measurement_temperature 291(2)
_cell_volume 783.93(9)
_computing_structure_refinement 'SHELXL-97 (Sheldrick, 1997)'
_computing_structure_solution 'SHELXS-97 (Sheldrick, 1990)'
_diffrn_ambient_temperature 291(2)
_diffrn_measured_fraction_theta_full 0.997
_diffrn_measured_fraction_theta_max 0.997
_diffrn_radiation_monochromator graphite
_diffrn_radiation_source 'fine-focus sealed tube'
_diffrn_radiation_type MoK\a
_diffrn_radiation_wavelength 0.71073
_diffrn_reflns_av_R_equivalents 0.0174
_diffrn_reflns_av_sigmaI/netI 0.0443
_diffrn_reflns_limit_h_max 7
_diffrn_reflns_limit_h_min -7
_diffrn_reflns_limit_k_max 9
_diffrn_reflns_limit_k_min -9
_diffrn_reflns_limit_l_max 12
_diffrn_reflns_limit_l_min -20
_diffrn_reflns_number 3014
_diffrn_reflns_theta_full 26.37
_diffrn_reflns_theta_max 26.37
_diffrn_reflns_theta_min 3.38
_exptl_absorpt_coefficient_mu 0.202
_exptl_absorpt_correction_T_max 0.9608
_exptl_absorpt_correction_T_min 0.9419
_exptl_crystal_density_diffrn 1.277
_exptl_crystal_density_method 'not measured'
_exptl_crystal_F_000 316
_exptl_crystal_size_max 0.30
_exptl_crystal_size_mid 0.20
_exptl_crystal_size_min 0.20
_refine_diff_density_max 0.166
_refine_diff_density_min -0.214
_refine_diff_density_rms 0.036
_refine_ls_abs_structure_details 'Flack H D (1983), Acta Cryst. A39, 876-881'
_refine_ls_abs_structure_Flack -0.23(11)
_refine_ls_extinction_method none
_refine_ls_goodness_of_fit_ref 0.843
_refine_ls_hydrogen_treatment mixed
_refine_ls_matrix_type full
_refine_ls_number_parameters 199
_refine_ls_number_reflns 2473
_refine_ls_number_restraints 1
_refine_ls_restrained_S_all 0.843
_refine_ls_R_factor_all 0.0564
_refine_ls_R_factor_gt 0.0429
_refine_ls_shift/su_max 0.000
_refine_ls_shift/su_mean 0.000
_refine_ls_structure_factor_coef Fsqd
_refine_ls_weighting_details 'calc w=1/[\s^2^(Fo^2^)+(0.1000P)^2^+0.0000P] where P=(Fo^2^+2Fc^2^)/3'
_refine_ls_weighting_scheme calc
_refine_ls_wR_factor_gt 0.1180
_refine_ls_wR_factor_ref 0.1325
_reflns_number_gt 1995
_reflns_number_total 2473
_reflns_threshold_expression >2sigma(I)
_cod_data_source_file c3cc43844a.txt
_cod_data_source_block 4ah
_cod_database_code 7110001

loop_
_symmetry_equiv_pos_as_xyz
'x, y, z'
'-x, y+1/2, -z'

loop_
_atom_site_label
_atom_site_type_symbol
_atom_site_fract_x
_atom_site_fract_y
_atom_site_fract_z
_atom_site_U_iso_or_equiv
_atom_site_adp_type
_atom_site_occupancy
_atom_site_symmetry_multiplicity
_atom_site_calc_flag
_atom_site_refinement_flags
S1 S 0.33404(15) 0.38815(16) 0.37823(5) 0.0677(3) Uani 1 1 d .
N1 N -0.1625(4) 0.1706(4) 0.16221(14) 0.0416(6) Uani 1 1 d .
H1 H -0.2734 0.1010 0.1553 0.050 Uiso 1 1 calc R
C1 C -0.0103(4) 0.1834(4) 0.23235(16) 0.0384(6) Uani 1 1 d .
C2 C 0.1389(4) 0.3113(4) 0.21867(16) 0.0408(6) Uani 1 1 d .
C3 C 0.0717(4) 0.3714(5) 0.13883(15) 0.0431(7) Uani 1 1 d .
H3 H 0.1421 0.4569 0.1135 0.052 Uiso 1 1 calc R
C4 C -0.1135(4) 0.2835(4) 0.10490(16) 0.0389(6) Uani 1 1 d .
C5 C -0.2435(4) 0.2941(4) 0.02307(16) 0.0410(7) Uani 1 1 d .
C6 C -0.4551(5) 0.2268(5) 0.00422(19) 0.0527(8) Uani 1 1 d .
H6 H -0.5208 0.1755 0.0446 0.063 Uiso 1 1 calc R
C7 C -0.5706(6) 0.2349(5) -0.0742(2) 0.0574(9) Uani 1 1 d .
H7 H -0.7109 0.1859 -0.0864 0.069 Uiso 1 1 calc R
C8 C -0.4778(6) 0.3156(5) -0.13403(18) 0.0567(9) Uani 1 1 d .
H8 H -0.5559 0.3232 -0.1865 0.068 Uiso 1 1 calc R
C9 C -0.2698(6) 0.3842(7) -0.11531(18) 0.0633(9) Uani 1 1 d .
H9 H -0.2059 0.4376 -0.1556 0.076 Uiso 1 1 calc R
C10 C -0.1541(5) 0.3756(6) -0.03834(17) 0.0528(8) Uani 1 1 d .
H10 H -0.0137 0.4248 -0.0268 0.063 Uiso 1 1 calc R
C11 C -0.0184(4) 0.0714(4) 0.30339(16) 0.0390(6) Uani 1 1 d .
C12 C -0.2032(5) 0.0670(5) 0.3409(2) 0.0494(8) Uani 1 1 d .
H12 H -0.3262 0.1337 0.3206 0.059 Uiso 1 1 calc R
C13 C -0.2081(5) -0.0350(6) 0.4079(2) 0.0614(9) Uani 1 1 d .
H13 H -0.3332 -0.0359 0.4330 0.074 Uiso 1 1 calc R
C14 C -0.0278(5) -0.1353(5) 0.43749(19) 0.0601(9) Uani 1 1 d .
H14 H -0.0299 -0.2028 0.4833 0.072 Uiso 1 1 calc R
C15 C 0.1537(5) -0.1359(5) 0.3999(2) 0.0576(9) Uani 1 1 d .
H15 H 0.2741 -0.2061 0.4192 0.069 Uiso 1 1 calc R
C16 C 0.1596(5) -0.0337(5) 0.33375(19) 0.0494(8) Uani 1 1 d .
H16 H 0.2849 -0.0346 0.3087 0.059 Uiso 1 1 calc R
C17 C 0.3268(4) 0.3802(5) 0.27474(16) 0.0417(6) Uani 1 1 d .
C18 C 0.5143(5) 0.4559(4) 0.25485(19) 0.0510(8) Uani 1 1 d .
H18 H 0.5441 0.4643 0.2022 0.061 Uiso 1 1 calc R
C19 C 0.6571(6) 0.5198(5) 0.3239(3) 0.0677(11) Uani 1 1 d .
H19 H 0.7907 0.5751 0.3211 0.081 Uiso 1 1 calc R
C20 C 0.5812(6) 0.4928(6) 0.3930(2) 0.0718(11) Uani 1 1 d .
H20 H 0.6550 0.5272 0.4434 0.086 Uiso 1 1 calc R

loop_
_atom_site_aniso_label
_atom_site_aniso_U_11
_atom_site_aniso_U_22
_atom_site_aniso_U_33
_atom_site_aniso_U_23
_atom_site_aniso_U_13
_atom_site_aniso_U_12
S1 0.0699(6) 0.0860(7) 0.0444(4) -0.0120(5) 0.0010(4) -0.0070(6)
N1 0.0387(11) 0.0495(15) 0.0356(12) 0.0038(12) 0.0029(9) -0.0044(12)
C1 0.0388(13) 0.0446(16) 0.0317(13) -0.0003(14) 0.0052(10) 0.0033(14)
C2 0.0445(14) 0.0455(16) 0.0319(13) 0.0005(14) 0.0051(11) 0.0016(14)
C3 0.0458(14) 0.0480(16) 0.0357(14) 0.0033(16) 0.0073(11) -0.0053(16)
C4 0.0427(14) 0.0434(16) 0.0311(14) 0.0054(13) 0.0074(11) 0.0008(14)
C5 0.0432(14) 0.0441(16) 0.0356(15) 0.0011(14) 0.0057(11) 0.0045(14)
C6 0.0540(18) 0.056(2) 0.0450(16) 0.0090(17) -0.0002(14) -0.0076(16)
C7 0.0559(18) 0.056(2) 0.055(2) -0.0001(18) -0.0084(15) -0.0044(17)
C8 0.078(2) 0.050(2) 0.0353(16) -0.0045(16) -0.0112(15) 0.0109(18)
C9 0.078(2) 0.074(2) 0.0370(16) 0.011(2) 0.0085(14) -0.002(2)
C10 0.0551(17) 0.062(2) 0.0416(15) 0.000(2) 0.0104(12) -0.0074(19)
C11 0.0427(14) 0.0413(15) 0.0317(14) -0.0024(14) 0.0022(11) -0.0036(14)
C12 0.0425(15) 0.056(2) 0.0496(18) 0.0137(17) 0.0089(13) 0.0029(15)
C13 0.0536(18) 0.075(2) 0.0569(19) 0.018(2) 0.0127(15) -0.0016(19)
C14 0.070(2) 0.065(2) 0.0415(16) 0.0151(19) -0.0025(14) -0.017(2)
C15 0.0588(18) 0.059(2) 0.0507(18) 0.0093(19) -0.0045(14) 0.0074(19)
C16 0.0423(15) 0.062(2) 0.0428(16) 0.0063(17) 0.0050(12) 0.0052(16)
C17 0.0434(14) 0.0391(14) 0.0402(14) -0.0010(16) -0.0008(11) 0.0014(15)
C18 0.0517(16) 0.0463(18) 0.0523(18) 0.0090(17) 0.0003(14) -0.0036(16)
C19 0.0547(19) 0.054(2) 0.088(3) 0.007(2) -0.0078(18) -0.0116(17)
C20 0.073(2) 0.069(3) 0.063(2) -0.013(2) -0.0196(19) -0.002(2)

loop_
_atom_type_symbol
_atom_type_description
_atom_type_scat_dispersion_real
_atom_type_scat_dispersion_imag
_atom_type_scat_source
C C 0.0033 0.0016 'International Tables Vol C Tables 4.2.6.8 and 6.1.1.4'
H H 0.0000 0.0000 'International Tables Vol C Tables 4.2.6.8 and 6.1.1.4'
N N 0.0061 0.0033 'International Tables Vol C Tables 4.2.6.8 and 6.1.1.4'
S S 0.1246 0.1234 'International Tables Vol C Tables 4.2.6.8 and 6.1.1.4'

loop_
_geom_angle_atom_site_label_1
_geom_angle_atom_site_label_2
_geom_angle_atom_site_label_3
_geom_angle
C20 S1 C17 92.29(18)
C4 N1 C1 110.9(2)
C4 N1 H1 124.6
C1 N1 H1 124.6
N1 C1 C2 106.3(2)
N1 C1 C11 122.4(3)
C2 C1 C11 131.3(2)
C1 C2 C3 107.1(3)
C1 C2 C17 128.5(3)
C3 C2 C17 124.3(3)
C4 C3 C2 108.8(3)
C4 C3 H3 125.6
C2 C3 H3 125.6
C3 C4 N1 106.9(2)
C3 C4 C5 130.2(3)
N1 C4 C5 122.8(3)
C6 C5 C10 117.9(3)
C6 C5 C4 122.3(3)
C10 C5 C4 119.7(3)
C5 C6 C7 120.8(3)
C5 C6 H6 119.6
C7 C6 H6 119.6
C8 C7 C6 120.2(3)
C8 C7 H7 119.9
C6 C7 H7 119.9
C9 C8 C7 119.2(3)
C9 C8 H8 120.4
C7 C8 H8 120.4
C10 C9 C8 121.1(3)
C10 C9 H9 119.5
C8 C9 H9 119.5
C9 C10 C5 120.9(3)
C9 C10 H10 119.6
C5 C10 H10 119.6
C12 C11 C16 118.0(3)
C12 C11 C1 121.1(3)
C16 C11 C1 120.9(3)
C11 C12 C13 120.8(3)
C11 C12 H12 119.6
C13 C12 H12 119.6
C14 C13 C12 119.9(3)
C14 C13 H13 120.1
C12 C13 H13 120.1
C15 C14 C13 120.0(3)
C15 C14 H14 120.0
C13 C14 H14 120.0
C14 C15 C16 120.2(3)
C14 C15 H15 119.9
C16 C15 H15 119.9
C15 C16 C11 121.1(3)
C15 C16 H16 119.5
C11 C16 H16 119.5
C18 C17 C2 126.8(3)
C18 C17 S1 109.9(2)
C2 C17 S1 123.2(2)
C17 C18 C19 112.3(3)
C17 C18 H18 123.9
C19 C18 H18 123.9
C20 C19 C18 113.4(3)
C20 C19 H19 123.3
C18 C19 H19 123.3
C19 C20 S1 112.1(3)
C19 C20 H20 123.9
S1 C20 H20 123.9

loop_
_geom_bond_atom_site_label_1
_geom_bond_atom_site_label_2
_geom_bond_distance
S1 C20 1.697(4)
S1 C17 1.726(3)
N1 C4 1.369(4)
N1 C1 1.377(3)
N1 H1 0.8600
C1 C2 1.393(4)
C1 C11 1.481(4)
C2 C3 1.412(4)
C2 C17 1.461(4)
C3 C4 1.364(4)
C3 H3 0.9300
C4 C5 1.469(4)
C5 C6 1.382(4)
C5 C10 1.392(4)
C6 C7 1.386(4)
C6 H6 0.9300
C7 C8 1.379(5)
C7 H7 0.9300
C8 C9 1.367(5)
C8 H8 0.9300
C9 C10 1.366(4)
C9 H9 0.9300
C10 H10 0.9300
C11 C12 1.377(4)
C11 C16 1.389(4)
C12 C13 1.378(5)
C12 H12 0.9300
C13 C14 1.375(5)
C13 H13 0.9300
C14 C15 1.360(5)
C14 H14 0.9300
C15 C16 1.368(5)
C15 H15 0.9300
C16 H16 0.9300
C17 C18 1.376(4)
C18 C19 1.419(5)
C18 H18 0.9300
C19 C20 1.330(6)
C19 H19 0.9300
C20 H20 0.9300

loop_
_geom_torsion_atom_site_label_1
_geom_torsion_atom_site_label_2
_geom_torsion_atom_site_label_3
_geom_torsion_atom_site_label_4
_geom_torsion
C4 N1 C1 C2 0.7(3)
C4 N1 C1 C11 -177.7(3)
N1 C1 C2 C3 -0.6(3)
C11 C1 C2 C3 177.6(3)
N1 C1 C2 C17 177.3(3)
C11 C1 C2 C17 -4.6(5)
C1 C2 C3 C4 0.3(4)
C17 C2 C3 C4 -177.7(3)
C2 C3 C4 N1 0.1(4)
C2 C3 C4 C5 -178.1(3)
C1 N1 C4 C3 -0.5(3)
C1 N1 C4 C5 177.9(3)
C3 C4 C5 C6 -164.1(3)
N1 C4 C5 C6 17.8(5)
C3 C4 C5 C10 15.3(5)
N1 C4 C5 C10 -162.7(3)
C10 C5 C6 C7 2.3(5)
C4 C5 C6 C7 -178.2(3)
C5 C6 C7 C8 -2.1(6)
C6 C7 C8 C9 1.2(6)
C7 C8 C9 C10 -0.7(6)
C8 C9 C10 C5 1.0(7)
C6 C5 C10 C9 -1.8(6)
C4 C5 C10 C9 178.7(4)
N1 C1 C11 C12 -58.3(4)
C2 C1 C11 C12 123.8(4)
N1 C1 C11 C16 121.1(3)
C2 C1 C11 C16 -56.9(5)
C16 C11 C12 C13 1.9(5)
C1 C11 C12 C13 -178.7(3)
C11 C12 C13 C14 -0.7(6)
C12 C13 C14 C15 -1.1(6)
C13 C14 C15 C16 1.6(6)
C14 C15 C16 C11 -0.4(5)
C12 C11 C16 C15 -1.3(5)
C1 C11 C16 C15 179.3(3)
C1 C2 C17 C18 154.4(3)
C3 C2 C17 C18 -28.1(5)
C1 C2 C17 S1 -29.7(5)
C3 C2 C17 S1 147.8(3)
C20 S1 C17 C18 0.6(3)
C20 S1 C17 C2 -175.9(3)
C2 C17 C18 C19 175.7(3)
S1 C17 C18 C19 -0.6(4)
C17 C18 C19 C20 0.3(5)
C18 C19 C20 S1 0.2(5)
C17 S1 C20 C19 -0.5(4)
